data_1552750
loop_
_publ_author_name
'Qin, Xiu-Ying'
'Wang, Ya-Nan'
'Liu, Han-Fu'
'Luo, Zhao-Hui'
'Zhang, Pei-Lu'
'Li-Fang, Huang'
'Liu, Mei-Rong'

_publ_section_title
;
 Anti-cancer activities of metal-based complexes by regulating the
 VEGF/VEGFR2 signaling pathway and apoptosis-related factors Bcl-2, Bax,
 and caspase-9 to inhibit angiogenesis and induce apoptosis.
;
_journal_issue 1
_journal_name_full 'Metallomics : integrated biometal science'
_journal_page_first 92
_journal_page_last 103
_journal_paper_doi 10.1039/c9mt00248k
_journal_volume 12
_journal_year 2020
_chemical_formula_moiety 'C22 H18 Br Cu N3 O5 S, C H4 O'
_chemical_formula_sum 'C23 H22 Br Cu N3 O6 S'
_chemical_formula_weight 611.95
_space_group_IT_number 14
_space_group_name_Hall '-P 2ybc'
_space_group_name_H-M_alt 'P 1 21/c 1'
_symmetry_cell_setting monoclinic
_symmetry_space_group_name_H-M 'P 1 21/c 1'
_atom_sites_solution_hydrogens geom
_atom_sites_solution_primary direct
_atom_sites_solution_secondary difmap
_audit_creation_method SHELXL-97
_audit_update_record
;
2017-08-02 deposited with the CCDC.	2019-11-01 downloaded from the CCDC.
;
_cell_angle_alpha 90.00
_cell_angle_beta 100.625(19)
_cell_angle_gamma 90.00
_cell_formula_units_Z 4
_cell_length_a 15.516(8)
_cell_length_b 13.3471(7)
_cell_length_c 11.7999(9)
_cell_measurement_reflns_used 2212
_cell_measurement_temperature 293(2)
_cell_measurement_theta_max 23.0020
_cell_measurement_theta_min 3.6390
_cell_volume 2401.8(13)
_computing_cell_refinement
;
CrysAlisPro, Agilent Technologies,
Version 1.171.37.35 (release 13-08-2014 CrysAlis171 .NET)
(compiled Aug 13 2014,18:06:01)
;
_computing_data_collection
;
CrysAlisPro, Agilent Technologies,
Version 1.171.37.35 (release 13-08-2014 CrysAlis171 .NET)
(compiled Aug 13 2014,18:06:01)
;
_computing_data_reduction
;
CrysAlisPro, Agilent Technologies,
Version 1.171.37.35 (release 13-08-2014 CrysAlis171 .NET)
(compiled Aug 13 2014,18:06:01)
;
_computing_structure_refinement 'SHELXL-97 (Sheldrick, 1997)'
_computing_structure_solution 'SHELXS-97 (Sheldrick, 1990)'
_diffrn_ambient_temperature 293(2)
_diffrn_detector_area_resol_mean 15.9784
_diffrn_measured_fraction_theta_full 0.997
_diffrn_measured_fraction_theta_max 0.997
_diffrn_measurement_device_type 'SuperNova, Single source at offset, Eos'
_diffrn_measurement_method '\w scans'
_diffrn_radiation_monochromator mirror
_diffrn_radiation_source 'fine-focus sealed tube'
_diffrn_radiation_type MoK\a
_diffrn_radiation_wavelength 0.71073
_diffrn_reflns_av_R_equivalents 0.0415
_diffrn_reflns_av_sigmaI/netI 0.0669
_diffrn_reflns_limit_h_max 19
_diffrn_reflns_limit_h_min -19
_diffrn_reflns_limit_k_max 16
_diffrn_reflns_limit_k_min -15
_diffrn_reflns_limit_l_max 10
_diffrn_reflns_limit_l_min -14
_diffrn_reflns_number 12394
_diffrn_reflns_theta_full 26.37
_diffrn_reflns_theta_max 26.37
_diffrn_reflns_theta_min 3.29
_exptl_absorpt_coefficient_mu 2.705
_exptl_absorpt_correction_T_max 0.805
_exptl_absorpt_correction_T_min 0.621
_exptl_absorpt_correction_type multi-scan
_exptl_crystal_colour green
_exptl_crystal_density_diffrn 1.692
_exptl_crystal_density_method 'not measured'
_exptl_crystal_description block
_exptl_crystal_F_000 1236
_exptl_crystal_size_max 0.30
_exptl_crystal_size_mid 0.15
_exptl_crystal_size_min 0.08
_refine_diff_density_max 1.645
_refine_diff_density_min -0.661
_refine_diff_density_rms 0.092
_refine_ls_extinction_method none
_refine_ls_goodness_of_fit_ref 1.032
_refine_ls_hydrogen_treatment mixed
_refine_ls_matrix_type full
_refine_ls_number_parameters 319
_refine_ls_number_reflns 4912
_refine_ls_number_restraints 912
_refine_ls_restrained_S_all 1.012
_refine_ls_R_factor_all 0.1061
_refine_ls_R_factor_gt 0.0647
_refine_ls_shift/su_max 0.000
_refine_ls_shift/su_mean 0.000
_refine_ls_structure_factor_coef Fsqd
_refine_ls_weighting_details 'calc w=1/[\s^2^(Fo^2^)+(0.0785P)^2^+3.1072P] where P=(Fo^2^+2Fc^2^)/3'
_refine_ls_weighting_scheme calc
_refine_ls_wR_factor_gt 0.1543
_refine_ls_wR_factor_ref 0.1820
_reflns_number_gt 3142
_reflns_number_total 4912
_reflns_threshold_expression >2sigma(I)
_cod_data_source_file c9mt00248k2.cif
_cod_data_source_block QINXYCu-1(CIF)
_cod_depositor_comments 'Adding full bibliography for 1552748--1552750.cif.'
_cod_original_cell_volume 2401.8(12)
_cod_original_sg_symbol_H-M 'P 21/c'
_cod_database_code 1552750

loop_
_symmetry_equiv_pos_as_xyz
'x, y, z'
'-x, y+1/2, -z+1/2'
'-x, -y, -z'
'x, -y-1/2, z-1/2'

loop_
_atom_site_label
_atom_site_type_symbol
_atom_site_fract_x
_atom_site_fract_y
_atom_site_fract_z
_atom_site_U_iso_or_equiv
_atom_site_adp_type
_atom_site_occupancy
_atom_site_symmetry_multiplicity
_atom_site_calc_flag
_atom_site_refinement_flags
Br1 Br 0.53553(5) 0.28276(6) 1.09426(9) 0.0935(3) Uani 1 1 d U
Cu1 Cu 0.17240(4) 0.63322(5) 0.96170(5) 0.0407(2) Uani 1 1 d U
S1 S 0.22193(11) 0.87828(11) 0.97076(12) 0.0511(4) Uani 1 1 d U
O1 O 0.2971(3) 0.4213(4) 0.7515(4) 0.0778(14) Uani 1 1 d U
O2 O 0.2444(3) 0.5569(3) 0.8783(3) 0.0549(10) Uani 1 1 d U
O3 O 0.1872(4) 0.7900(4) 0.9102(4) 0.0953(16) Uani 1 1 d U
O4 O 0.2664(4) 0.9373(5) 0.8999(5) 0.116(2) Uani 1 1 d U
O5 O 0.1592(5) 0.9360(6) 1.0122(4) 0.125(3) Uani 1 1 d U
N1 N 0.2683(3) 0.6567(3) 1.0893(4) 0.0444(10) Uani 1 1 d U
N2 N 0.0710(3) 0.6346(3) 1.0561(4) 0.0429(10) Uani 1 1 d U
N3 N 0.0697(3) 0.6166(3) 0.8334(4) 0.0418(10) Uani 1 1 d U
C1 C 0.3319(6) 0.3572(7) 0.6743(7) 0.101(3) Uani 1 1 d U
H1A H 0.3902 0.3783 0.6696 0.152 Uiso 1 1 calc R
H1B H 0.2954 0.3607 0.5992 0.152 Uiso 1 1 calc R
H1C H 0.3333 0.2896 0.7022 0.152 Uiso 1 1 calc R
C2 C 0.3406(4) 0.4257(5) 0.8638(6) 0.0565(14) Uani 1 1 d U
C3 C 0.4063(4) 0.3613(5) 0.9137(6) 0.0654(16) Uani 1 1 d U
H3 H 0.4246 0.3100 0.8704 0.079 Uiso 1 1 calc R
C4 C 0.4445(4) 0.3732(5) 1.0278(6) 0.0606(16) Uani 1 1 d U
C5 C 0.4221(4) 0.4492(5) 1.0918(6) 0.0566(15) Uani 1 1 d U
H5 H 0.4517 0.4583 1.1671 0.068 Uiso 1 1 calc R
C6 C 0.3539(4) 0.5149(4) 1.0443(5) 0.0489(13) Uani 1 1 d U
C7 C 0.3100(4) 0.5024(4) 0.9285(5) 0.0494(13) Uani 1 1 d U
C8 C 0.3355(4) 0.5984(5) 1.1124(5) 0.0505(13) Uani 1 1 d U
H8 H 0.3758 0.6117 1.1794 0.061 Uiso 1 1 calc R
C9 C 0.2682(4) 0.7498(4) 1.1574(5) 0.0518(14) Uani 1 1 d U
H9A H 0.3067 0.7416 1.2315 0.062 Uiso 1 1 calc R
H9B H 0.2095 0.7625 1.1712 0.062 Uiso 1 1 calc R
C10 C 0.2989(4) 0.8390(4) 1.0947(5) 0.0533(14) Uani 1 1 d U
H10A H 0.3536 0.8217 1.0709 0.064 Uiso 1 1 calc R
H10B H 0.3105 0.8948 1.1480 0.064 Uiso 1 1 calc R
C11 C 0.0742(4) 0.6343(4) 1.1714(5) 0.0483(13) Uani 1 1 d U
H11 H 0.1286 0.6328 1.2201 0.058 Uiso 1 1 calc R
C12 C -0.0007(5) 0.6361(4) 1.2196(5) 0.0542(14) Uani 1 1 d U
H12 H 0.0036 0.6360 1.2993 0.065 Uiso 1 1 calc R
C13 C -0.0802(4) 0.6381(4) 1.1493(6) 0.0554(14) Uani 1 1 d U
H13 H -0.1307 0.6405 1.1813 0.067 Uiso 1 1 calc R
C14 C -0.0877(4) 0.6365(4) 1.0294(5) 0.0502(13) Uani 1 1 d U
C15 C -0.1675(4) 0.6357(5) 0.9483(6) 0.0612(15) Uani 1 1 d U
H15 H -0.2201 0.6419 0.9748 0.073 Uiso 1 1 calc R
C16 C -0.1697(4) 0.6264(5) 0.8344(6) 0.0641(16) Uani 1 1 d U
H16 H -0.2235 0.6243 0.7845 0.077 Uiso 1 1 calc R
C17 C -0.0891(4) 0.6193(4) 0.7875(5) 0.0494(13) Uani 1 1 d U
C18 C -0.0850(5) 0.6051(5) 0.6713(5) 0.0588(15) Uani 1 1 d U
H18 H -0.1363 0.6014 0.6166 0.071 Uiso 1 1 calc R
C19 C -0.0059(5) 0.5966(4) 0.6383(5) 0.0564(15) Uani 1 1 d U
H19 H -0.0028 0.5875 0.5610 0.068 Uiso 1 1 calc R
C20 C 0.0714(4) 0.6016(4) 0.7225(5) 0.0481(13) Uani 1 1 d U
H20 H 0.1253 0.5941 0.6997 0.058 Uiso 1 1 calc R
C21 C -0.0090(4) 0.6249(4) 0.8660(5) 0.0417(11) Uani 1 1 d U
C22 C -0.0081(4) 0.6335(4) 0.9869(5) 0.0391(11) Uani 1 1 d U
C23 C 0.3989(18) 0.4119(13) 0.3817(17) 0.265(10) Uani 1 1 d U
H23A H 0.4258 0.3701 0.4445 0.398 Uiso 1 1 calc R
H23B H 0.4071 0.3827 0.3102 0.398 Uiso 1 1 calc R
H23C H 0.3373 0.4176 0.3823 0.398 Uiso 1 1 calc R
O6 O 0.4360(16) 0.5038(17) 0.3933(18) 0.348(9) Uani 1 1 d U
H6 H 0.4511 0.5198 0.3327 0.521 Uiso 1 1 calc R

loop_
_atom_site_aniso_label
_atom_site_aniso_U_11
_atom_site_aniso_U_22
_atom_site_aniso_U_33
_atom_site_aniso_U_23
_atom_site_aniso_U_13
_atom_site_aniso_U_12
Br1 0.0645(5) 0.0758(6) 0.1405(8) 0.0306(5) 0.0196(5) 0.0298(4)
Cu1 0.0349(4) 0.0470(4) 0.0378(4) -0.0021(3) 0.0009(3) 0.0028(3)
S1 0.0584(10) 0.0513(9) 0.0428(8) 0.0019(7) 0.0073(7) -0.0044(8)
O1 0.075(3) 0.086(3) 0.074(3) -0.020(3) 0.017(3) 0.019(3)
O2 0.046(2) 0.067(2) 0.049(2) -0.0062(19) 0.0033(18) 0.017(2)
O3 0.117(4) 0.060(3) 0.085(3) 0.016(2) -0.044(3) -0.019(3)
O4 0.110(5) 0.146(5) 0.090(4) 0.040(4) 0.010(3) -0.049(4)
O5 0.133(5) 0.179(6) 0.062(3) 0.022(4) 0.018(3) 0.099(5)
N1 0.042(2) 0.048(2) 0.041(2) 0.001(2) 0.004(2) 0.003(2)
N2 0.046(2) 0.039(2) 0.044(2) 0.0016(19) 0.009(2) 0.001(2)
N3 0.046(2) 0.034(2) 0.042(2) 0.0018(18) 0.001(2) -0.001(2)
C1 0.108(7) 0.108(6) 0.092(5) -0.033(5) 0.026(5) 0.019(6)
C2 0.043(3) 0.061(3) 0.068(3) -0.005(3) 0.014(3) 0.005(3)
C3 0.054(3) 0.056(3) 0.090(4) -0.007(3) 0.022(3) 0.006(3)
C4 0.046(3) 0.055(3) 0.084(4) 0.013(3) 0.019(3) 0.008(3)
C5 0.040(3) 0.058(3) 0.068(3) 0.005(3) 0.001(3) 0.006(3)
C6 0.037(3) 0.049(3) 0.060(3) 0.007(3) 0.005(2) -0.001(2)
C7 0.037(3) 0.057(3) 0.056(3) 0.004(3) 0.013(2) 0.002(3)
C8 0.042(3) 0.054(3) 0.052(3) 0.001(3) -0.001(3) 0.002(3)
C9 0.052(3) 0.055(3) 0.044(3) -0.004(3) -0.002(3) 0.007(3)
C10 0.050(3) 0.047(3) 0.057(3) -0.010(3) -0.005(3) -0.001(3)
C11 0.058(3) 0.037(3) 0.049(3) 0.000(2) 0.008(3) -0.002(3)
C12 0.073(4) 0.041(3) 0.055(3) -0.001(3) 0.028(3) -0.007(3)
C13 0.058(3) 0.040(3) 0.075(4) 0.000(3) 0.031(3) -0.002(3)
C14 0.050(3) 0.035(3) 0.067(3) 0.005(3) 0.013(3) -0.003(2)
C15 0.043(3) 0.056(3) 0.086(4) 0.009(3) 0.014(3) 0.002(3)
C16 0.041(3) 0.055(3) 0.088(4) 0.005(3) -0.009(3) -0.002(3)
C17 0.046(3) 0.036(3) 0.061(3) 0.004(2) -0.006(3) -0.007(2)
C18 0.061(4) 0.049(3) 0.057(3) -0.001(3) -0.018(3) -0.011(3)
C19 0.070(4) 0.047(3) 0.047(3) -0.001(3) -0.004(3) -0.010(3)
C20 0.056(3) 0.042(3) 0.043(3) 0.001(2) 0.002(3) -0.004(3)
C21 0.041(3) 0.030(2) 0.050(3) 0.000(2) -0.001(2) -0.004(2)
C22 0.037(2) 0.031(2) 0.049(3) 0.002(2) 0.005(2) 0.000(2)
C23 0.49(3) 0.119(11) 0.233(15) -0.009(14) 0.193(19) 0.044(18)
O6 0.40(2) 0.30(2) 0.404(19) -0.08(2) 0.256(17) -0.069(19)

loop_
_atom_type_symbol
_atom_type_description
_atom_type_scat_dispersion_real
_atom_type_scat_dispersion_imag
_atom_type_scat_source
C C 0.0033 0.0016 'International Tables Vol C Tables 4.2.6.8 and 6.1.1.4'
H H 0.0000 0.0000 'International Tables Vol C Tables 4.2.6.8 and 6.1.1.4'
Br Br -0.2901 2.4595 'International Tables Vol C Tables 4.2.6.8 and 6.1.1.4'
Cu Cu 0.3201 1.2651 'International Tables Vol C Tables 4.2.6.8 and 6.1.1.4'
N N 0.0061 0.0033 'International Tables Vol C Tables 4.2.6.8 and 6.1.1.4'
O O 0.0106 0.0060 'International Tables Vol C Tables 4.2.6.8 and 6.1.1.4'
S S 0.1246 0.1234 'International Tables Vol C Tables 4.2.6.8 and 6.1.1.4'

loop_
_geom_angle_atom_site_label_1
_geom_angle_atom_site_label_2
_geom_angle_atom_site_label_3
_geom_angle
O2 Cu1 N1 92.78(18)
O2 Cu1 N3 90.63(18)
N1 Cu1 N3 176.34(18)
O2 Cu1 N2 147.98(18)
N1 Cu1 N2 97.45(18)
N3 Cu1 N2 80.29(18)
O2 Cu1 O3 105.3(2)
N1 Cu1 O3 87.51(19)
N3 Cu1 O3 90.32(18)
N2 Cu1 O3 105.4(2)
O5 S1 O4 110.2(4)
O5 S1 O3 113.9(5)
O4 S1 O3 110.0(4)
O5 S1 C10 106.2(3)
O4 S1 C10 108.7(3)
O3 S1 C10 107.5(3)
C2 O1 C1 117.8(6)
C7 O2 Cu1 123.1(3)
S1 O3 Cu1 133.9(3)
C8 N1 C9 118.3(5)
C8 N1 Cu1 122.8(4)
C9 N1 Cu1 118.7(4)
C22 N2 C11 118.1(5)
C22 N2 Cu1 111.7(3)
C11 N2 Cu1 130.2(4)
C20 N3 C21 118.4(5)
C20 N3 Cu1 127.2(4)
C21 N3 Cu1 114.4(3)
O1 C1 H1A 109.5
O1 C1 H1B 109.5
H1A C1 H1B 109.5
O1 C1 H1C 109.5
H1A C1 H1C 109.5
H1B C1 H1C 109.5
O1 C2 C3 125.3(6)
O1 C2 C7 113.5(5)
C3 C2 C7 121.1(6)
C4 C3 C2 119.8(6)
C4 C3 H3 120.1
C2 C3 H3 120.1
C5 C4 C3 121.7(6)
C5 C4 Br1 119.5(5)
C3 C4 Br1 118.7(5)
C4 C5 C6 119.9(6)
C4 C5 H5 120.1
C6 C5 H5 120.1
C5 C6 C7 120.1(6)
C5 C6 C8 118.3(5)
C7 C6 C8 121.4(5)
O2 C7 C2 118.2(5)
O2 C7 C6 124.7(5)
C2 C7 C6 117.1(6)
N1 C8 C6 126.0(5)
N1 C8 H8 117.0
C6 C8 H8 117.0
N1 C9 C10 111.2(5)
N1 C9 H9A 109.4
C10 C9 H9A 109.4
N1 C9 H9B 109.4
C10 C9 H9B 109.4
H9A C9 H9B 108.0
C9 C10 S1 113.9(4)
C9 C10 H10A 108.8
S1 C10 H10A 108.8
C9 C10 H10B 108.8
S1 C10 H10B 108.8
H10A C10 H10B 107.7
N2 C11 C12 122.4(6)
N2 C11 H11 118.8
C12 C11 H11 118.8
C13 C12 C11 119.2(6)
C13 C12 H12 120.4
C11 C12 H12 120.4
C12 C13 C14 121.0(6)
C12 C13 H13 119.5
C14 C13 H13 119.5
C13 C14 C22 116.4(6)
C13 C14 C15 125.6(6)
C22 C14 C15 118.0(5)
C16 C15 C14 122.2(6)
C16 C15 H15 118.9
C14 C15 H15 118.9
C15 C16 C17 121.3(6)
C15 C16 H16 119.3
C17 C16 H16 119.3
C18 C17 C21 117.2(6)
C18 C17 C16 125.3(6)
C21 C17 C16 117.4(5)
C19 C18 C17 120.0(6)
C19 C18 H18 120.0
C17 C18 H18 120.0
C18 C19 C20 119.2(6)
C18 C19 H19 120.4
C20 C19 H19 120.4
N3 C20 C19 122.2(6)
N3 C20 H20 118.9
C19 C20 H20 118.9
N3 C21 C17 122.9(5)
N3 C21 C22 116.5(5)
C17 C21 C22 120.4(5)
N2 C22 C14 122.9(5)
N2 C22 C21 116.6(5)
C14 C22 C21 120.5(5)
O6 C23 H23A 109.5
O6 C23 H23B 109.5
H23A C23 H23B 109.5
O6 C23 H23C 109.5
H23A C23 H23C 109.5
H23B C23 H23C 109.5
C23 O6 H6 109.5

loop_
_geom_bond_atom_site_label_1
_geom_bond_atom_site_label_2
_geom_bond_distance
Br1 C4 1.913(6)
Cu1 O2 1.913(4)
Cu1 N1 1.937(5)
Cu1 N3 1.997(5)
Cu1 N2 2.088(4)
Cu1 O3 2.202(5)
S1 O5 1.398(5)
S1 O4 1.417(5)
S1 O3 1.431(5)
S1 C10 1.787(6)
O1 C2 1.373(8)
O1 C1 1.426(8)
O2 C7 1.301(7)
N1 C8 1.291(7)
N1 C9 1.480(7)
N2 C22 1.344(7)
N2 C11 1.353(7)
N3 C20 1.329(7)
N3 C21 1.351(7)
C1 H1A 0.9600
C1 H1B 0.9600
C1 H1C 0.9600
C2 C3 1.380(9)
C2 C7 1.411(8)
C3 C4 1.376(9)
C3 H3 0.9300
C4 C5 1.348(9)
C5 C6 1.408(8)
C5 H5 0.9300
C6 C7 1.420(8)
C6 C8 1.432(8)
C8 H8 0.9300
C9 C10 1.524(8)
C9 H9A 0.9700
C9 H9B 0.9700
C10 H10A 0.9700
C10 H10B 0.9700
C11 C12 1.384(8)
C11 H11 0.9300
C12 C13 1.355(9)
C12 H12 0.9300
C13 C14 1.398(8)
C13 H13 0.9300
C14 C22 1.417(7)
C14 C15 1.419(9)
C15 C16 1.343(9)
C15 H15 0.9300
C16 C17 1.460(9)
C16 H16 0.9300
C17 C18 1.397(8)
C17 C21 1.408(8)
C18 C19 1.359(9)
C18 H18 0.9300
C19 C20 1.411(8)
C19 H19 0.9300
C20 H20 0.9300
C21 C22 1.429(7)
C23 O6 1.35(2)
C23 H23A 0.9600
C23 H23B 0.9600
C23 H23C 0.9600
O6 H6 0.8200

loop_
_geom_torsion_atom_site_label_1
_geom_torsion_atom_site_label_2
_geom_torsion_atom_site_label_3
_geom_torsion_atom_site_label_4
_geom_torsion
N1 Cu1 O2 C7 31.5(5)
N3 Cu1 O2 C7 -149.8(4)
N2 Cu1 O2 C7 -77.3(6)
O3 Cu1 O2 C7 119.7(4)
O5 S1 O3 Cu1 -92.7(6)
O4 S1 O3 Cu1 142.9(5)
C10 S1 O3 Cu1 24.6(6)
O2 Cu1 O3 S1 -116.5(5)
N1 Cu1 O3 S1 -24.3(6)
N3 Cu1 O3 S1 152.7(6)
N2 Cu1 O3 S1 72.7(6)
O2 Cu1 N1 C8 -24.3(5)
N3 Cu1 N1 C8 177(3)
N2 Cu1 N1 C8 125.3(4)
O3 Cu1 N1 C8 -129.5(5)
O2 Cu1 N1 C9 150.5(4)
N3 Cu1 N1 C9 -8(3)
N2 Cu1 N1 C9 -59.9(4)
O3 Cu1 N1 C9 45.3(4)
O2 Cu1 N2 C22 -81.0(5)
N1 Cu1 N2 C22 171.4(4)
N3 Cu1 N2 C22 -5.7(3)
O3 Cu1 N2 C22 82.0(4)
O2 Cu1 N2 C11 97.4(5)
N1 Cu1 N2 C11 -10.2(5)
N3 Cu1 N2 C11 172.8(5)
O3 Cu1 N2 C11 -99.6(5)
O2 Cu1 N3 C20 -26.4(5)
N1 Cu1 N3 C20 132(3)
N2 Cu1 N3 C20 -175.5(5)
O3 Cu1 N3 C20 78.9(5)
O2 Cu1 N3 C21 155.6(4)
N1 Cu1 N3 C21 -46(3)
N2 Cu1 N3 C21 6.5(4)
O3 Cu1 N3 C21 -99.1(4)
C1 O1 C2 C3 -11.6(10)
C1 O1 C2 C7 170.3(6)
O1 C2 C3 C4 -179.6(6)
C7 C2 C3 C4 -1.7(10)
C2 C3 C4 C5 -2.8(10)
C2 C3 C4 Br1 -179.9(5)
C3 C4 C5 C6 4.3(9)
Br1 C4 C5 C6 -178.7(4)
C4 C5 C6 C7 -1.2(9)
C4 C5 C6 C8 -176.3(6)
Cu1 O2 C7 C2 159.9(4)
Cu1 O2 C7 C6 -20.6(8)
O1 C2 C7 O2 2.2(8)
C3 C2 C7 O2 -176.0(6)
O1 C2 C7 C6 -177.4(5)
C3 C2 C7 C6 4.5(9)
C5 C6 C7 O2 177.5(5)
C8 C6 C7 O2 -7.6(9)
C5 C6 C7 C2 -3.0(8)
C8 C6 C7 C2 171.9(5)
C9 N1 C8 C6 -168.9(5)
Cu1 N1 C8 C6 5.9(8)
C5 C6 C8 N1 -169.4(6)
C7 C6 C8 N1 15.6(9)
C8 N1 C9 C10 96.3(6)
Cu1 N1 C9 C10 -78.6(5)
N1 C9 C10 S1 71.0(6)
O5 S1 C10 C9 80.0(6)
O4 S1 C10 C9 -161.4(5)
O3 S1 C10 C9 -42.3(5)
C22 N2 C11 C12 -2.1(8)
Cu1 N2 C11 C12 179.5(4)
N2 C11 C12 C13 0.2(8)
C11 C12 C13 C14 1.1(9)
C12 C13 C14 C22 -0.5(8)
C12 C13 C14 C15 178.3(6)
C13 C14 C15 C16 -174.7(6)
C22 C14 C15 C16 4.0(9)
C14 C15 C16 C17 -1.8(10)
C15 C16 C17 C18 177.0(6)
C15 C16 C17 C21 -1.3(9)
C21 C17 C18 C19 0.4(9)
C16 C17 C18 C19 -177.9(6)
C17 C18 C19 C20 0.5(9)
C21 N3 C20 C19 1.6(8)
Cu1 N3 C20 C19 -176.3(4)
C18 C19 C20 N3 -1.5(9)
C20 N3 C21 C17 -0.7(8)
Cu1 N3 C21 C17 177.5(4)
C20 N3 C21 C22 175.5(5)
Cu1 N3 C21 C22 -6.3(6)
C18 C17 C21 N3 -0.3(8)
C16 C17 C21 N3 178.2(5)
C18 C17 C21 C22 -176.3(5)
C16 C17 C21 C22 2.1(8)
C11 N2 C22 C14 2.9(8)
Cu1 N2 C22 C14 -178.5(4)
C11 N2 C22 C21 -174.6(4)
Cu1 N2 C22 C21 4.1(6)
C13 C14 C22 N2 -1.6(8)
C15 C14 C22 N2 179.5(5)
C13 C14 C22 C21 175.7(5)
C15 C14 C22 C21 -3.1(8)
N3 C21 C22 N2 1.3(7)
C17 C21 C22 N2 177.6(5)
N3 C21 C22 C14 -176.2(5)
C17 C21 C22 C14 0.1(8)
